data_4325873
loop_
_publ_author_name
'Shuang Liu'
'Peter M\"uller'
'Michael K. Takase'
'Timothy M. Swager'

_publ_contact_author_address
;Department of Chemisry
Massachusetts Institute of Technology
Cambridge, MA 02139
;
_publ_contact_author_email tswager@MIT.EDU
_publ_contact_author_name 'Timothy M. Swager'
_publ_contact_author_phone 617-253-4423
_publ_section_title
;
 "Click" Synthesis of Heteroleptic Tris-Cyclometalated Iridium(III)
 Complexes: Cu(I) Triazolide Intermediates as Transmetalating Reagents
;
_journal_name_full 'Inorganic Chemistry'
_journal_page_first 7598
_journal_page_last 7609
_journal_paper_doi 10.1021/ic2005985
_journal_volume 50
_journal_year 2011
_chemical_formula_sum 'C38 H40 Ir N6'
_chemical_formula_weight 772.96
_chemical_name_systematic
; 
 ? 
;
_space_group_IT_number 14
_symmetry_cell_setting monoclinic
_symmetry_space_group_name_Hall '-P 2ybc'
_symmetry_space_group_name_H-M 'P 1 21/c 1'
_atom_sites_solution_hydrogens geom
_atom_sites_solution_primary direct
_atom_sites_solution_secondary difmap
_audit_creation_method SHELXL-97
_cell_angle_alpha 90.00
_cell_angle_beta 97.9110(10)
_cell_angle_gamma 90.00
_cell_formula_units_Z 4
_cell_length_a 20.3916(4)
_cell_length_b 15.2013(4)
_cell_length_c 10.4538(2)
_cell_measurement_reflns_used 9854
_cell_measurement_temperature 100(2)
_cell_measurement_theta_max 65.89
_cell_measurement_theta_min 3.64
_cell_volume 3209.62(12)
_computing_cell_refinement 'SAINT 7.46A (Bruker-AXS, 2009)'
_computing_data_collection 'APEX2 v2009.9.0 (Bruker-AXS, 2009)'
_computing_data_reduction 'SAINT 7.46A (Bruker-AXS, 2009)'
_computing_molecular_graphics 'Bruker SHELXTL'
_computing_publication_material 'Bruker SHELXTL'
_computing_structure_refinement 'SHELXL-97 (Sheldrick, 2008)'
_computing_structure_solution 'SHELXS-97 (Sheldrick, 2008)'
_diffrn_ambient_temperature 100(2)
_diffrn_detector_area_resol_mean 8.3
_diffrn_measured_fraction_theta_full 0.984
_diffrn_measured_fraction_theta_max 0.984
_diffrn_measurement_device_type 'Bruker Smart APEX CCD'
_diffrn_measurement_method '\f and \w scans'
_diffrn_radiation_monochromator graphite
_diffrn_radiation_source 'fine-focus sealed tube'
_diffrn_radiation_type CuK\a
_diffrn_radiation_wavelength 1.54178
_diffrn_reflns_av_R_equivalents 0.0869
_diffrn_reflns_av_sigmaI/netI 0.0378
_diffrn_reflns_limit_h_max 24
_diffrn_reflns_limit_h_min -24
_diffrn_reflns_limit_k_max 13
_diffrn_reflns_limit_k_min -17
_diffrn_reflns_limit_l_max 12
_diffrn_reflns_limit_l_min -12
_diffrn_reflns_number 61406
_diffrn_reflns_theta_full 66.21
_diffrn_reflns_theta_max 66.21
_diffrn_reflns_theta_min 2.19
_exptl_absorpt_coefficient_mu 8.335
_exptl_absorpt_correction_T_max 0.6807
_exptl_absorpt_correction_T_min 0.4895
_exptl_absorpt_correction_type multi-scan
_exptl_absorpt_process_details 'SADABS (Sheldrick, 2009)'
_exptl_crystal_colour yellow
_exptl_crystal_density_diffrn 1.600
_exptl_crystal_description plate
_exptl_crystal_F_000 1548
_exptl_crystal_size_max 0.10
_exptl_crystal_size_mid 0.10
_exptl_crystal_size_min 0.05
_refine_diff_density_max 0.617
_refine_diff_density_min -0.730
_refine_diff_density_rms 0.104
_refine_ls_extinction_method none
_refine_ls_goodness_of_fit_ref 1.023
_refine_ls_hydrogen_treatment constr
_refine_ls_matrix_type full
_refine_ls_number_parameters 434
_refine_ls_number_reflns 5535
_refine_ls_number_restraints 57
_refine_ls_restrained_S_all 1.024
_refine_ls_R_factor_all 0.0330
_refine_ls_R_factor_gt 0.0264
_refine_ls_shift/su_max 0.002
_refine_ls_shift/su_mean 0.000
_refine_ls_structure_factor_coef Fsqd
_refine_ls_weighting_details 'calc w=1/[\s^2^(Fo^2^)+(0.0302P)^2^+5.1707P] where P=(Fo^2^+2Fc^2^)/3'
_refine_ls_weighting_scheme calc
_refine_ls_wR_factor_gt 0.0626
_refine_ls_wR_factor_ref 0.0660
_reflns_number_gt 4873
_reflns_number_total 5535
_reflns_threshold_expression >2sigma(I)
_cod_data_source_file ic2005985_si_001_1.cif
_cod_data_source_block 2a_d10037_CCDC817545
_cod_database_code 4325873

loop_
_symmetry_equiv_pos_as_xyz
'x, y, z'
'-x, y+1/2, -z+1/2'
'-x, -y, -z'
'x, -y-1/2, z-1/2'

loop_
_atom_site_label
_atom_site_type_symbol
_atom_site_fract_x
_atom_site_fract_y
_atom_site_fract_z
_atom_site_U_iso_or_equiv
_atom_site_adp_type
_atom_site_occupancy
_atom_site_symmetry_multiplicity
_atom_site_calc_flag
_atom_site_refinement_flags
_atom_site_disorder_assembly
_atom_site_disorder_group
Ir1 Ir 0.312353(7) 0.989079(9) 0.005938(14) 0.01224(6) Uani 1 1 d . . .
N1 N 0.35807(15) 0.91738(19) -0.1219(3) 0.0134(6) Uani 1 1 d . . .
C1 C 0.40413(19) 0.9504(3) -0.1895(4) 0.0161(7) Uani 1 1 d . . .
H1A H 0.4156 1.0108 -0.1797 0.019 Uiso 1 1 calc R . .
C2 C 0.43502(19) 0.8997(3) -0.2720(4) 0.0180(8) Uani 1 1 d . . .
H2A H 0.4681 0.9243 -0.3169 0.022 Uiso 1 1 calc R . .
C3 C 0.4172(2) 0.8120(3) -0.2889(4) 0.0195(8) Uani 1 1 d . . .
H3A H 0.4370 0.7761 -0.3475 0.023 Uiso 1 1 calc R . .
C4 C 0.3704(2) 0.7774(3) -0.2193(4) 0.0199(8) Uani 1 1 d . . .
H4 H 0.3579 0.7174 -0.2300 0.024 Uiso 1 1 calc R . .
C5 C 0.34137(19) 0.8302(2) -0.1333(4) 0.0157(8) Uani 1 1 d . . .
C6 C 0.29350(19) 0.8026(2) -0.0497(4) 0.0173(8) Uani 1 1 d . . .
C7 C 0.2712(2) 0.7160(3) -0.0431(4) 0.0201(8) Uani 1 1 d . . .
H7A H 0.2867 0.6716 -0.0954 0.024 Uiso 1 1 calc R . .
C8 C 0.2031(2) 0.7609(3) 0.1164(4) 0.0229(9) Uani 1 1 d . . .
H8A H 0.1721 0.7467 0.1730 0.028 Uiso 1 1 calc R . .
C9 C 0.2262(2) 0.6951(3) 0.0403(4) 0.0229(9) Uani 1 1 d . . .
H9A H 0.2110 0.6363 0.0457 0.027 Uiso 1 1 calc R . .
C10 C 0.22544(19) 0.8468(2) 0.1096(4) 0.0186(8) Uani 1 1 d . . .
H10A H 0.2094 0.8906 0.1621 0.022 Uiso 1 1 calc R . .
C11 C 0.27130(18) 0.8702(2) 0.0265(4) 0.0137(7) Uani 1 1 d . . .
N2 N 0.27051(15) 1.0471(2) 0.1536(3) 0.0138(6) Uani 1 1 d . . .
C21 C 0.21528(19) 1.0962(2) 0.1373(4) 0.0183(8) Uani 1 1 d . . .
H21A H 0.1945 1.1074 0.0518 0.022 Uiso 1 1 calc R . .
C22 C 0.1875(2) 1.1308(3) 0.2388(4) 0.0235(9) Uani 1 1 d . . .
H22A H 0.1490 1.1666 0.2236 0.028 Uiso 1 1 calc R . .
C23 C 0.2168(2) 1.1126(3) 0.3643(4) 0.0246(9) Uani 1 1 d . . .
H23A H 0.1980 1.1341 0.4364 0.029 Uiso 1 1 calc R . .
C24 C 0.2739(2) 1.0626(3) 0.3817(4) 0.0195(8) Uani 1 1 d . . .
H24A H 0.2945 1.0495 0.4667 0.023 Uiso 1 1 calc R . .
C25 C 0.30153(18) 1.0312(2) 0.2768(4) 0.0157(7) Uani 1 1 d . . .
C26 C 0.36432(19) 0.9825(2) 0.2815(4) 0.0160(7) Uani 1 1 d . . .
C27 C 0.4048(2) 0.9627(2) 0.3969(4) 0.0191(8) Uani 1 1 d . . .
H27A H 0.3918 0.9793 0.4773 0.023 Uiso 1 1 calc R . .
C28 C 0.4642(2) 0.9188(2) 0.3933(4) 0.0184(8) Uani 1 1 d . . .
H28A H 0.4917 0.9047 0.4715 0.022 Uiso 1 1 calc R . .
C29 C 0.48314(19) 0.8956(2) 0.2760(4) 0.0180(8) Uani 1 1 d . . .
H29A H 0.5241 0.8661 0.2738 0.022 Uiso 1 1 calc R . .
C30 C 0.44290(19) 0.9150(2) 0.1614(4) 0.0161(8) Uani 1 1 d . . .
H30A H 0.4569 0.8987 0.0817 0.019 Uiso 1 1 calc R . .
C31 C 0.38204(18) 0.9582(2) 0.1604(3) 0.0140(7) Uani 1 1 d . . .
N3 N 0.35614(15) 1.11526(19) -0.0369(3) 0.0141(6) Uani 1 1 d . . .
C41 C 0.41262(19) 1.1495(2) 0.0262(4) 0.0166(8) Uani 1 1 d . . .
H41A H 0.4350 1.1183 0.0980 0.020 Uiso 1 1 calc R . .
C42 C 0.4394(2) 1.2280(2) -0.0091(4) 0.0200(8) Uani 1 1 d . . .
H42 H 0.4791 1.2503 0.0377 0.024 Uiso 1 1 calc R . .
C43 C 0.4067(2) 1.2738(3) -0.1147(4) 0.0207(8) Uani 1 1 d . . .
H43 H 0.4243 1.3276 -0.1413 0.025 Uiso 1 1 calc R . .
C44 C 0.3488(2) 1.2402(3) -0.1803(4) 0.0209(8) Uani 1 1 d . . .
H44 H 0.3261 1.2708 -0.2524 0.025 Uiso 1 1 calc R . .
C45 C 0.32383(19) 1.1614(2) -0.1403(4) 0.0165(8) Uani 1 1 d . . .
C46 C 0.26394(19) 1.1177(2) -0.1984(4) 0.0172(8) Uani 1 1 d . . .
C47 C 0.24604(18) 1.0383(2) -0.1473(3) 0.0149(7) Uani 1 1 d . . .
N4 N 0.22065(17) 1.1423(2) -0.3033(3) 0.0223(7) Uani 1 1 d . . .
N5 N 0.17483(18) 1.0813(2) -0.3222(3) 0.0242(8) Uani 1 1 d . . .
N6 N 0.19074(16) 1.0181(2) -0.2280(3) 0.0176(7) Uani 1 1 d . . .
C48 C 0.14829(19) 0.9411(3) -0.2252(4) 0.0211(8) Uani 1 1 d . . .
H48A H 0.1763 0.8895 -0.1977 0.025 Uiso 1 1 calc R . .
H48B H 0.1260 0.9295 -0.3139 0.025 Uiso 1 1 calc R . .
C49 C 0.0959(2) 0.9505(3) -0.1359(4) 0.0250(9) Uani 1 1 d . . .
H49A H 0.0638 0.9966 -0.1696 0.030 Uiso 1 1 calc R . .
H49B H 0.1172 0.9690 -0.0492 0.030 Uiso 1 1 calc R . .
C50 C 0.0596(2) 0.8634(3) -0.1253(4) 0.0270(9) Uani 1 1 d . . .
H50A H 0.0398 0.8446 -0.2128 0.032 Uiso 1 1 calc R . .
H50B H 0.0921 0.8180 -0.0908 0.032 Uiso 1 1 calc R . .
C51 C 0.0052(2) 0.8677(3) -0.0394(5) 0.0330(10) Uani 1 1 d . . .
H51A H 0.0220 0.8994 0.0412 0.040 Uiso 1 1 calc R . .
H51B H -0.0327 0.9015 -0.0842 0.040 Uiso 1 1 calc R . .
C52 C -0.0186(3) 0.7772(3) -0.0054(5) 0.0390(12) Uani 1 1 d . . .
H52A H -0.0352 0.7461 -0.0866 0.047 Uiso 1 1 calc R . .
H52B H 0.0199 0.7436 0.0376 0.047 Uiso 1 1 calc R . .
C53 C -0.0723(3) 0.7760(4) 0.0811(6) 0.0477(14) Uani 1 1 d . . .
H53A H -0.0573 0.8088 0.1605 0.072 Uiso 1 1 calc R . .
H53B H -0.0819 0.7151 0.1027 0.072 Uiso 1 1 calc R . .
H53C H -0.1124 0.8035 0.0360 0.072 Uiso 1 1 calc R . .
C1S C -0.0866(16) 1.1059(17) 0.690(3) 0.048(5) Uani 0.50 1 d PDU A -1
H1S1 H -0.1317 1.0932 0.7074 0.072 Uiso 0.50 1 calc PR A -1
H1S2 H -0.0849 1.1655 0.6548 0.072 Uiso 0.50 1 calc PR A -1
H1S3 H -0.0558 1.1015 0.7703 0.072 Uiso 0.50 1 calc PR A -1
C2S C -0.0689(9) 1.0459(11) 0.602(2) 0.064(5) Uani 0.50 1 d PDU A -1
H2S1 H -0.1071 1.0443 0.5320 0.076 Uiso 0.50 1 calc PR A -1
H2S2 H -0.0687 0.9883 0.6457 0.076 Uiso 0.50 1 calc PR A -1
C3S C -0.0131(9) 1.0444(8) 0.5373(17) 0.028(3) Uani 0.50 1 d PDU A -1
H3S1 H -0.0165 1.1001 0.4877 0.034 Uiso 0.50 1 calc PR A -1
H3S2 H 0.0242 1.0532 0.6075 0.034 Uiso 0.50 1 calc PR A -1
C4S C 0.0111(9) 0.9873(10) 0.458(2) 0.047(4) Uani 0.50 1 d PDU A -1
H4S1 H -0.0280 0.9727 0.3946 0.056 Uiso 0.50 1 calc PR A -1
H4S2 H 0.0197 0.9340 0.5122 0.056 Uiso 0.50 1 calc PR A -1
C5S C 0.0630(9) 0.9879(9) 0.3843(14) 0.039(3) Uani 0.50 1 d PDU A -1
H5S1 H 0.0510 1.0344 0.3190 0.047 Uiso 0.50 1 calc PR A -1
H5S2 H 0.1012 1.0114 0.4431 0.047 Uiso 0.50 1 calc PR A -1
C6S C 0.0893(16) 0.9214(16) 0.318(4) 0.053(6) Uani 0.50 1 d PDU A -1
H6S1 H 0.1259 0.9446 0.2760 0.080 Uiso 0.50 1 calc PR A -1
H6S2 H 0.0549 0.8980 0.2515 0.080 Uiso 0.50 1 calc PR A -1
H6S3 H 0.1057 0.8743 0.3776 0.080 Uiso 0.50 1 calc PR A -1

loop_
_atom_site_aniso_label
_atom_site_aniso_U_11
_atom_site_aniso_U_22
_atom_site_aniso_U_33
_atom_site_aniso_U_23
_atom_site_aniso_U_13
_atom_site_aniso_U_12
Ir1 0.01439(9) 0.01142(9) 0.01145(9) 0.00001(5) 0.00368(6) 0.00004(5)
N1 0.0168(16) 0.0128(16) 0.0112(15) -0.0023(11) 0.0045(12) 0.0032(11)
C1 0.0177(19) 0.017(2) 0.0141(18) 0.0033(14) 0.0031(15) 0.0001(14)
C2 0.018(2) 0.023(2) 0.0138(19) 0.0010(14) 0.0047(15) 0.0026(15)
C3 0.024(2) 0.021(2) 0.015(2) -0.0008(14) 0.0081(16) 0.0042(15)
C4 0.024(2) 0.014(2) 0.021(2) -0.0009(14) 0.0042(17) 0.0007(14)
C5 0.018(2) 0.014(2) 0.0144(19) 0.0000(14) 0.0023(15) -0.0001(14)
C6 0.018(2) 0.015(2) 0.0176(19) 0.0017(14) 0.0007(15) -0.0008(14)
C7 0.024(2) 0.017(2) 0.020(2) -0.0009(15) 0.0060(17) -0.0009(15)
C8 0.023(2) 0.026(2) 0.021(2) 0.0025(16) 0.0092(17) -0.0008(16)
C9 0.031(2) 0.012(2) 0.027(2) 0.0027(15) 0.0065(18) -0.0055(15)
C10 0.021(2) 0.017(2) 0.019(2) 0.0012(14) 0.0067(16) -0.0004(14)
C11 0.0139(18) 0.0113(19) 0.0157(19) 0.0022(13) 0.0018(14) -0.0020(13)
N2 0.0179(16) 0.0128(16) 0.0117(15) -0.0018(11) 0.0058(12) 0.0000(11)
C21 0.019(2) 0.020(2) 0.016(2) -0.0007(14) 0.0030(16) 0.0046(14)
C22 0.021(2) 0.026(2) 0.025(2) -0.0015(16) 0.0065(17) 0.0057(16)
C23 0.028(2) 0.031(2) 0.017(2) -0.0056(16) 0.0101(17) 0.0033(17)
C24 0.023(2) 0.022(2) 0.0138(19) 0.0007(14) 0.0039(16) 0.0018(15)
C25 0.0193(19) 0.0125(19) 0.0158(18) -0.0004(14) 0.0042(15) -0.0018(14)
C26 0.0202(19) 0.0121(19) 0.0160(19) 0.0019(13) 0.0043(15) 0.0013(14)
C27 0.031(2) 0.0124(19) 0.0155(19) -0.0029(14) 0.0070(16) -0.0008(15)
C28 0.022(2) 0.013(2) 0.018(2) 0.0021(14) -0.0023(16) 0.0004(14)
C29 0.018(2) 0.014(2) 0.023(2) 0.0022(14) 0.0057(16) -0.0003(14)
C30 0.019(2) 0.0130(19) 0.0175(19) 0.0022(14) 0.0051(15) -0.0020(14)
C31 0.0161(18) 0.0137(19) 0.0120(18) 0.0010(13) 0.0014(14) -0.0017(13)
N3 0.0172(16) 0.0115(16) 0.0147(16) -0.0009(11) 0.0056(13) -0.0008(11)
C41 0.0174(19) 0.015(2) 0.018(2) -0.0048(14) 0.0049(15) 0.0003(14)
C42 0.020(2) 0.016(2) 0.024(2) -0.0051(15) 0.0037(17) -0.0022(15)
C43 0.023(2) 0.015(2) 0.026(2) -0.0008(15) 0.0057(17) -0.0028(14)
C44 0.022(2) 0.020(2) 0.021(2) 0.0025(15) 0.0045(17) 0.0020(15)
C45 0.022(2) 0.0144(19) 0.0141(19) 0.0011(13) 0.0056(15) 0.0023(14)
C46 0.019(2) 0.016(2) 0.017(2) 0.0030(14) 0.0031(16) 0.0018(14)
C47 0.0177(19) 0.018(2) 0.0085(17) -0.0010(13) 0.0002(14) 0.0038(14)
N4 0.0229(19) 0.0238(19) 0.0198(18) 0.0030(13) 0.0013(14) -0.0008(13)
N5 0.0236(19) 0.026(2) 0.0217(18) 0.0026(14) -0.0021(15) -0.0030(14)
N6 0.0151(16) 0.0188(17) 0.0187(17) -0.0011(12) 0.0018(13) -0.0010(12)
C48 0.017(2) 0.022(2) 0.024(2) -0.0020(15) 0.0005(16) -0.0019(15)
C49 0.024(2) 0.022(2) 0.030(2) 0.0018(17) 0.0080(18) 0.0002(16)
C50 0.024(2) 0.025(2) 0.033(3) 0.0023(17) 0.0048(19) -0.0013(16)
C51 0.029(3) 0.038(3) 0.034(3) 0.008(2) 0.011(2) -0.0007(19)
C52 0.035(3) 0.033(3) 0.049(3) 0.010(2) 0.006(2) -0.008(2)
C53 0.032(3) 0.054(4) 0.059(4) 0.028(3) 0.012(3) -0.003(2)
C1S 0.039(8) 0.050(12) 0.051(8) -0.015(9) -0.007(5) 0.006(9)
C2S 0.044(8) 0.058(12) 0.090(11) -0.028(8) 0.016(7) 0.002(8)
C3S 0.035(5) 0.011(7) 0.035(5) 0.004(5) -0.009(4) -0.005(5)
C4S 0.032(5) 0.054(12) 0.050(7) 0.001(8) -0.009(4) 0.027(8)
C5S 0.043(6) 0.037(8) 0.033(5) 0.017(5) -0.005(4) 0.004(6)
C6S 0.031(8) 0.064(15) 0.066(12) 0.001(11) 0.008(8) 0.010(10)

loop_
_atom_type_symbol
_atom_type_description
_atom_type_scat_dispersion_real
_atom_type_scat_dispersion_imag
_atom_type_scat_source
C C 0.0181 0.0091 'International Tables Vol C Tables 4.2.6.8 and 6.1.1.4'
H H 0.0000 0.0000 'International Tables Vol C Tables 4.2.6.8 and 6.1.1.4'
N N 0.0311 0.0180 'International Tables Vol C Tables 4.2.6.8 and 6.1.1.4'
Ir Ir -4.7710 6.5667 'International Tables Vol C Tables 4.2.6.8 and 6.1.1.4'

loop_
_geom_angle_atom_site_label_1
_geom_angle_atom_site_label_2
_geom_angle_atom_site_label_3
_geom_angle
C11 Ir1 N1 79.93(13)
C11 Ir1 C31 87.94(14)
N1 Ir1 C31 93.66(13)
C11 Ir1 N2 94.78(13)
N1 Ir1 N2 171.74(12)
C31 Ir1 N2 79.73(13)
C11 Ir1 C47 99.71(15)
N1 Ir1 C47 89.72(13)
C31 Ir1 C47 172.08(14)
N2 Ir1 C47 97.47(13)
C11 Ir1 N3 174.28(13)
N1 Ir1 N3 95.60(11)
C31 Ir1 N3 95.95(13)
N2 Ir1 N3 90.05(11)
C47 Ir1 N3 76.58(13)
C1 N1 C5 119.8(3)
C1 N1 Ir1 123.9(3)
C5 N1 Ir1 116.2(2)
N1 C1 C2 122.3(4)
N1 C1 H1A 118.9
C2 C1 H1A 118.9
C1 C2 C3 119.0(4)
C1 C2 H2A 120.5
C3 C2 H2A 120.5
C4 C3 C2 119.1(3)
C4 C3 H3A 120.5
C2 C3 H3A 120.5
C3 C4 C5 120.4(4)
C3 C4 H4 119.8
C5 C4 H4 119.8
N1 C5 C4 119.3(3)
N1 C5 C6 113.9(3)
C4 C5 C6 126.8(4)
C7 C6 C11 121.7(4)
C7 C6 C5 123.4(4)
C11 C6 C5 114.9(3)
C9 C7 C6 119.7(4)
C9 C7 H7A 120.2
C6 C7 H7A 120.2
C10 C8 C9 120.4(4)
C10 C8 H8A 119.8
C9 C8 H8A 119.8
C7 C9 C8 119.8(4)
C7 C9 H9A 120.1
C8 C9 H9A 120.1
C8 C10 C11 121.3(4)
C8 C10 H10A 119.4
C11 C10 H10A 119.4
C10 C11 C6 117.1(3)
C10 C11 Ir1 127.8(3)
C6 C11 Ir1 115.0(3)
C21 N2 C25 119.1(3)
C21 N2 Ir1 124.7(3)
C25 N2 Ir1 116.2(2)
N2 C21 C22 122.9(4)
N2 C21 H21A 118.6
C22 C21 H21A 118.6
C21 C22 C23 118.8(4)
C21 C22 H22A 120.6
C23 C22 H22A 120.6
C24 C23 C22 118.6(4)
C24 C23 H23A 120.7
C22 C23 H23A 120.7
C23 C24 C25 120.9(4)
C23 C24 H24A 119.6
C25 C24 H24A 119.6
N2 C25 C24 119.7(3)
N2 C25 C26 113.9(3)
C24 C25 C26 126.4(4)
C27 C26 C31 121.6(3)
C27 C26 C25 123.0(3)
C31 C26 C25 115.5(3)
C28 C27 C26 119.6(4)
C28 C27 H27A 120.2
C26 C27 H27A 120.2
C29 C28 C27 119.9(4)
C29 C28 H28A 120.0
C27 C28 H28A 120.0
C28 C29 C30 120.5(4)
C28 C29 H29A 119.7
C30 C29 H29A 119.7
C29 C30 C31 121.5(4)
C29 C30 H30A 119.2
C31 C30 H30A 119.2
C30 C31 C26 116.8(3)
C30 C31 Ir1 128.9(3)
C26 C31 Ir1 114.2(3)
C41 N3 C45 118.1(3)
C41 N3 Ir1 125.6(3)
C45 N3 Ir1 116.3(2)
N3 C41 C42 122.9(4)
N3 C41 H41A 118.6
C42 C41 H41A 118.6
C41 C42 C43 118.7(4)
C41 C42 H42 120.7
C43 C42 H42 120.7
C44 C43 C42 119.4(4)
C44 C43 H43 120.3
C42 C43 H43 120.3
C43 C44 C45 119.6(4)
C43 C44 H44 120.2
C45 C44 H44 120.2
N3 C45 C44 121.3(4)
N3 C45 C46 112.3(3)
C44 C45 C46 126.3(4)
N4 C46 C47 111.8(3)
N4 C46 C45 128.9(3)
C47 C46 C45 119.2(3)
N6 C47 C46 101.5(3)
N6 C47 Ir1 142.8(3)
C46 C47 Ir1 115.5(3)
N5 N4 C46 107.3(3)
N4 N5 N6 106.9(3)
C47 N6 N5 112.4(3)
C47 N6 C48 128.2(3)
N5 N6 C48 119.4(3)
N6 C48 C49 113.9(3)
N6 C48 H48A 108.8
C49 C48 H48A 108.8
N6 C48 H48B 108.8
C49 C48 H48B 108.8
H48A C48 H48B 107.7
C48 C49 C50 110.6(3)
C48 C49 H49A 109.5
C50 C49 H49A 109.5
C48 C49 H49B 109.5
C50 C49 H49B 109.5
H49A C49 H49B 108.1
C51 C50 C49 113.9(4)
C51 C50 H50A 108.8
C49 C50 H50A 108.8
C51 C50 H50B 108.8
C49 C50 H50B 108.8
H50A C50 H50B 107.7
C52 C51 C50 112.4(4)
C52 C51 H51A 109.1
C50 C51 H51A 109.1
C52 C51 H51B 109.1
C50 C51 H51B 109.1
H51A C51 H51B 107.9
C53 C52 C51 115.5(4)
C53 C52 H52A 108.4
C51 C52 H52A 108.4
C53 C52 H52B 108.4
C51 C52 H52B 108.4
H52A C52 H52B 107.5
C52 C53 H53A 109.5
C52 C53 H53B 109.5
H53A C53 H53B 109.5
C52 C53 H53C 109.5
H53A C53 H53C 109.5
H53B C53 H53C 109.5
C2S C1S H1S1 109.5
C2S C1S H1S2 109.5
H1S1 C1S H1S2 109.5
C2S C1S H1S3 109.5
H1S1 C1S H1S3 109.5
H1S2 C1S H1S3 109.5
C1S C2S C3S 129.6(14)
C1S C2S H2S1 104.9
C3S C2S H2S1 104.9
C1S C2S H2S2 104.9
C3S C2S H2S2 104.9
H2S1 C2S H2S2 105.8
C4S C3S C2S 134.4(12)
C4S C3S H3S1 103.6
C2S C3S H3S1 103.6
C4S C3S H3S2 103.6
C2S C3S H3S2 103.6
H3S1 C3S H3S2 105.3
C3S C4S C5S 135.3(14)
C3S C4S H4S1 103.4
C5S C4S H4S1 103.4
C3S C4S H4S2 103.4
C5S C4S H4S2 103.4
H4S1 C4S H4S2 105.2
C6S C5S C4S 130.8(13)
C6S C5S H5S1 104.6
C4S C5S H5S1 104.6
C6S C5S H5S2 104.6
C4S C5S H5S2 104.6
H5S1 C5S H5S2 105.7
C5S C6S H6S1 109.5
C5S C6S H6S2 109.5
H6S1 C6S H6S2 109.5
C5S C6S H6S3 109.5
H6S1 C6S H6S3 109.5
H6S2 C6S H6S3 109.5

loop_
_geom_bond_atom_site_label_1
_geom_bond_atom_site_label_2
_geom_bond_distance
Ir1 C11 2.016(3)
Ir1 N1 2.046(3)
Ir1 C31 2.053(4)
Ir1 N2 2.062(3)
Ir1 C47 2.088(4)
Ir1 N3 2.188(3)
N1 C1 1.347(5)
N1 C5 1.370(5)
C1 C2 1.373(5)
C1 H1A 0.9500
C2 C3 1.386(6)
C2 H2A 0.9500
C3 C4 1.381(6)
C3 H3A 0.9500
C4 C5 1.396(5)
C4 H4 0.9500
C5 C6 1.459(5)
C6 C7 1.397(6)
C6 C11 1.412(5)
C7 C9 1.387(6)
C7 H7A 0.9500
C8 C10 1.387(6)
C8 C9 1.398(6)
C8 H8A 0.9500
C9 H9A 0.9500
C10 C11 1.407(5)
C10 H10A 0.9500
N2 C21 1.342(5)
N2 C25 1.376(5)
C21 C22 1.376(6)
C21 H21A 0.9500
C22 C23 1.393(6)
C22 H22A 0.9500
C23 C24 1.382(6)
C23 H23A 0.9500
C24 C25 1.384(5)
C24 H24A 0.9500
C25 C26 1.474(5)
C26 C27 1.398(5)
C26 C31 1.412(5)
C27 C28 1.386(6)
C27 H27A 0.9500
C28 C29 1.382(6)
C28 H28A 0.9500
C29 C30 1.388(6)
C29 H29A 0.9500
C30 C31 1.403(5)
C30 H30A 0.9500
N3 C41 1.350(5)
N3 C45 1.378(5)
C41 C42 1.383(5)
C41 H41A 0.9500
C42 C43 1.394(6)
C42 H42 0.9500
C43 C44 1.379(6)
C43 H43 0.9500
C44 C45 1.389(5)
C44 H44 0.9500
C45 C46 1.448(5)
C46 N4 1.361(5)
C46 C47 1.389(5)
C47 N6 1.348(5)
N4 N5 1.311(5)
N5 N6 1.383(5)
N6 C48 1.458(5)
C48 C49 1.519(5)
C48 H48A 0.9900
C48 H48B 0.9900
C49 C50 1.530(6)
C49 H49A 0.9900
C49 H49B 0.9900
C50 C51 1.521(6)
C50 H50A 0.9900
C50 H50B 0.9900
C51 C52 1.517(6)
C51 H51A 0.9900
C51 H51B 0.9900
C52 C53 1.513(7)
C52 H52A 0.9900
C52 H52B 0.9900
C53 H53A 0.9800
C53 H53B 0.9800
C53 H53C 0.9800
C1S C2S 1.380(10)
C1S H1S1 0.9800
C1S H1S2 0.9800
C1S H1S3 0.9800
C2S C3S 1.400(9)
C2S H2S1 0.9900
C2S H2S2 0.9900
C3S C4S 1.338(10)
C3S H3S1 0.9900
C3S H3S2 0.9900
C4S C5S 1.395(9)
C4S H4S1 0.9900
C4S H4S2 0.9900
C5S C6S 1.378(9)
C5S H5S1 0.9900
C5S H5S2 0.9900
C6S H6S1 0.9800
C6S H6S2 0.9800
C6S H6S3 0.9800
